data_2010515
loop_
_publ_author_name
'Anderson, Ashley B.'
'Wang, Ru-Ji'
'Li, Jing'

_publ_section_title
;
Rb~4~Zr~3~Te~16~, a one-dimensional zirconium telluride synthesized
from molten salt
;
_journal_name_full 'Acta Crystallographica, Section C'
_journal_page_first 02
_journal_page_last 04
_journal_paper_doi 10.1107/S0108270199011956
_journal_volume 56
_journal_year 2000
_chemical_formula_moiety 'Rb4 Zr3 Te16'
_chemical_formula_sum 'Rb4 Te16 Zr3'
_chemical_formula_weight 2657.14
_space_group_IT_number 15
_symmetry_cell_setting monoclinic
_symmetry_space_group_name_Hall '-C 2yc'
_symmetry_space_group_name_H-M 'C 1 2/c 1'
_cell_angle_alpha 90.00
_cell_angle_beta 102.79(3)
_cell_angle_gamma 90.00
_cell_formula_units_Z 4
_cell_length_a 11.982(2)
_cell_length_b 18.613(4)
_cell_length_c 15.078(3)
_cell_measurement_temperature 293(2)
_cell_volume 3279.3(11)
_diffrn_ambient_temperature 293(2)
_exptl_crystal_density_diffrn 5.382
_cod_original_sg_symbol_H-M 'C 2/c'
_cod_database_code 2010515

loop_
_symmetry_equiv_pos_as_xyz
'x, y, z'
'-x, y, -z+1/2'
'x+1/2, y+1/2, z'
'-x+1/2, y+1/2, -z+1/2'
'-x, -y, -z'
'x, -y, z-1/2'
'-x+1/2, -y+1/2, -z'
'x+1/2, -y+1/2, z-1/2'

loop_
_atom_site_label
_atom_site_fract_x
_atom_site_fract_y
_atom_site_fract_z
_atom_site_U_iso_or_equiv
_atom_site_adp_type
_atom_site_occupancy
_atom_site_type_symbol
Rb1 .40048(18) -.14862(10) 0.57067(12) .0442(5) Uani 1 Rb
Rb2 -.10476(16) -.13712(10) 0.62803(13) .0416(5) Uani 1 Rb
Zr1 -.32009(12) .10990(7) 0.77140(10) .0168(3) Uani 1 Zr
Zr2 0 .10788(10) 0.75 .0165(4) Uani 1 Zr
Te1 -.20199(9) .04683(5) 0.62703(7) .0212(2) Uani 1 Te
Te2 -.05604(9) .14819(6) 0.55653(7) .0257(3) Uani 1 Te
Te3 .11822(9) .03246(5) 0.62426(7) .0241(3) Uani 1 Te
Te4 .30706(10) -.04849(5) 0.75427(8) .0291(3) Uani 1 Te
Te5 -.14936(8) .22857(5) 0.78553(7) .0206(3) Uani 1 Te
Te6 -.35565(9) .23840(5) 0.66121(7) .0251(3) Uani 1 Te
Te7 -.51610(9) .06054(5) 0.62236(7) .0218(3) Uani 1 Te
Te8 -.65174(9) .17768(6) 0.55771(7) .0284(3) Uani 1 Te

loop_
_atom_site_aniso_label
_atom_site_aniso_U_11
_atom_site_aniso_U_22
_atom_site_aniso_U_33
_atom_site_aniso_U_12
_atom_site_aniso_U_13
_atom_site_aniso_U_23
_atom_site_aniso_type_symbol
Rb1 .0630(13) .0384(11) .0366(10) .0011(9) .0226(9) -.0047(8) Rb
Rb2 .0465(12) .0348(10) .0454(11) .0140(9) .0141(9) -.0056(8) Rb
Zr1 .0179(8) .0125(7) .0228(8) -.0001(6) .0107(6) .0003(6) Zr
Zr2 .0207(11) .0125(10) .0190(11) 0 .0102(9) 0 Zr
Te1 .0205(5) .0196(5) .0263(6) .0000(4) .0110(4) -.0040(4) Te
Te2 .0330(6) .0251(6) .0205(6) -.0056(5) .0089(5) .0037(5) Te
Te3 .0250(6) .0231(6) .0287(6) -.0069(4) .0158(5) -.0102(5) Te
Te4 .0350(7) .0139(5) .0462(7) .0026(5) .0254(6) -.0003(5) Te
Te5 .0226(6) .0139(5) .0284(6) -.0006(4) .0118(5) -.0022(4) Te
Te6 .0305(6) .0180(5) .0270(6) .0052(5) .0067(5) .0035(5) Te
Te7 .0229(6) .0203(5) .0257(6) -.0015(4) .0129(5) -.0033(4) Te
Te8 .0311(7) .0279(6) .0281(6) .0021(5) .0107(5) .0054(5) Te

loop_
_geom_bond_atom_site_label_1
_geom_bond_atom_site_label_2
_geom_bond_site_symmetry_2
_geom_bond_distance
_geom_bond_publ_flag
Zr1 Te6 . 2.8895(18) yes
Zr1 Te3 2_556 2.9528(19) yes
Zr1 Te7 2_456 2.9420(17) yes
Zr1 Te8 2_456 2.9547(18) yes
Zr1 Te4 2_556 2.9819(18) yes
Zr1 Te5 . 2.9861(17) yes
Zr1 Te7 . 3.012(2) yes
Zr1 Te1 . 3.0794(17) yes
Zr2 Te1 . 2.9326(15) yes
Zr2 Te1 2_556 2.9326(15) no
Zr2 Te2 2_556 2.9422(13) no
Zr2 Te2 . 2.9422(13) yes
Zr2 Te3 . 2.9599(14) yes
Zr2 Te3 2_556 2.9599(14) no
Zr2 Te5 2_556 2.9936(18) no
Zr2 Te5 . 2.9936(18) yes
Te1 Te2 . 2.9277(14) yes
Te1 Te4 2_556 2.9889(15) yes
Te1 Rb1 5_556 3.872(2) no
Te2 Te3 . 3.0165(16) yes
Te2 Rb2 5_556 3.725(2) no
Te2 Rb1 3_455 3.830(2) no
Te2 Rb1 5_556 4.148(3) no
Te3 Zr1 2_556 2.9528(19) no
Te3 Te4 . 3.0445(18) yes
Te3 Rb2 5_556 4.245(2) no
Te4 Zr1 2_556 2.9819(18) no
Te4 Te1 2_556 2.9889(15) no
Te4 Rb2 2_556 3.695(2) no
Te4 Rb1 2_656 4.316(3) no
Te5 Te6 . 2.7578(17) yes
Te5 Rb1 4_556 3.994(2) no
Te5 Rb1 3_455 4.115(2) no
Te5 Rb2 4_456 4.281(2) no
Te6 Rb2 3_455 3.724(2) no
Te6 Rb1 5_556 3.805(2) no
Te6 Rb2 4_456 4.045(2) no
Te6 Rb1 3_455 4.190(2) no
Te7 Te8 . 2.7648(15) yes
Te7 Zr1 2_456 2.9420(17) no
Te7 Rb1 5_556 3.855(2) no
Te7 Rb1 1_455 4.052(2) no
Te8 Zr1 2_456 2.9547(18) no
Te8 Rb2 3_455 3.614(2) no
Te8 Rb2 5_456 3.648(3) no
Te8 Rb1 5_556 3.960(2) no
Rb1 Te4 . 3.710(2) yes
Rb1 Te7 1_655 4.052(2) yes
Rb1 Te6 5_556 3.805(2) yes
Rb1 Te2 3_545 3.830(2) yes
Rb1 Te7 5_556 3.855(2) yes
Rb1 Te1 5_556 3.872(2) yes
Rb1 Te8 5_556 3.960(2) yes
Rb1 Te5 4_546 3.994(2) yes
Rb1 Te5 3_545 4.115(2) yes
Rb1 Te2 5_556 4.148(3) yes
Rb1 Te6 3_545 4.190(2) yes
Rb1 Te4 2_656 4.316(3) yes
Rb2 Te8 3_545 3.614(2) yes
Rb2 Te1 . 3.616(2) yes
Rb2 Te8 5_456 3.648(3) yes
Rb2 Te4 2_556 3.695(2) yes
Rb2 Te6 3_545 3.724(2) yes
Rb2 Te2 5_556 3.725(2) yes
Rb2 Rb2 2_556 3.968(4) yes
Rb2 Te6 4_446 4.045(2) yes
Rb2 Te3 . 4.144(2) yes
Rb2 Te3 5_556 4.245(2) yes
Rb2 Te5 4_446 4.281(2) yes
